data_7708070
loop_
_publ_author_name
'Zhang, Yin-Qiang'
'Xu, Guan-Cheng'
'Li, Min'

_publ_section_title
;
 Two In-based organic--inorganic hybrid compounds with reversible phase
 transition derived from the order--disorder changes of cations or anions
;
_journal_name_full 'Dalton Transactions'
_journal_paper_doi 10.1039/D1DT01935J
_journal_year 2021
_chemical_formula_moiety 'Br5 H2 In O, 2(C8 H12 N)'
_chemical_formula_sum 'C16 H26 Br5 In N2 O'
_chemical_formula_weight 776.76
_space_group_crystal_system monoclinic
_space_group_IT_number 14
_space_group_name_Hall '-P 2yn'
_space_group_name_H-M_alt 'P 1 21/n 1'
_atom_sites_solution_hydrogens mixed
_atom_sites_solution_primary dual
_audit_creation_date 2021-03-16
_audit_creation_method
;
Olex2 1.3
(compiled 2020.11.12 svn.r5f609507 for OlexSys, GUI svn.r6272)
;
_audit_update_record
;
2021-05-13 deposited with the CCDC.	2021-07-28 downloaded from the CCDC.
;
_cell_angle_alpha 90
_cell_angle_beta 109.673(18)
_cell_angle_gamma 90
_cell_formula_units_Z 4
_cell_length_a 14.264(19)
_cell_length_b 8.874(12)
_cell_length_c 19.71(3)
_cell_measurement_reflns_used 3666
_cell_measurement_temperature 110
_cell_measurement_theta_max 26.801
_cell_measurement_theta_min 2.544
_cell_volume 2349(6)
_computing_cell_refinement 'SAINT V8.40A (Bruker, 2019)'
_computing_data_reduction 'SAINT V8.40A (Bruker, 2019)'
_computing_molecular_graphics 'Olex2 1.3 (Dolomanov et al., 2009)'
_computing_publication_material 'Olex2 1.3 (Dolomanov et al., 2009)'
_computing_structure_refinement 'SHELXL 2018/3 (Sheldrick, 2015)'
_computing_structure_solution 'SHELXT 2014/5 (Sheldrick, 2014)'
_diffrn_ambient_temperature 110
_diffrn_measured_fraction_theta_full 0.992
_diffrn_measured_fraction_theta_max 0.993
_diffrn_measurement_device_type 'Bruker APEX-II CCD'
_diffrn_measurement_method '\f and \w scans'
_diffrn_radiation_type MoK\a
_diffrn_radiation_wavelength 0.71073
_diffrn_reflns_av_R_equivalents 0.0698
_diffrn_reflns_av_unetI/netI 0.0646
_diffrn_reflns_Laue_measured_fraction_full 0.992
_diffrn_reflns_Laue_measured_fraction_max 0.993
_diffrn_reflns_limit_h_max 17
_diffrn_reflns_limit_h_min -18
_diffrn_reflns_limit_k_max 11
_diffrn_reflns_limit_k_min -11
_diffrn_reflns_limit_l_max 25
_diffrn_reflns_limit_l_min -25
_diffrn_reflns_number 19349
_diffrn_reflns_point_group_measured_fraction_full 0.992
_diffrn_reflns_point_group_measured_fraction_max 0.993
_diffrn_reflns_theta_full 25.242
_diffrn_reflns_theta_max 27.488
_diffrn_reflns_theta_min 2.150
_diffrn_source_current 0.6
_diffrn_source_power 0.03
_diffrn_source_voltage 50.0
_diffrn_standards_number 0
_exptl_absorpt_coefficient_mu 9.518
_exptl_absorpt_correction_T_max 0.7456
_exptl_absorpt_correction_T_min 0.4687
_exptl_absorpt_correction_type multi-scan
_exptl_absorpt_process_details
;
SADABS-2016/2 (Bruker,2016/2) was used for absorption correction.
wR2(int) was 0.1455 before and 0.0574 after correction.
The Ratio of minimum to maximum transmission is 0.6286.
The \l/2 correction factor is Not present.
;
_exptl_crystal_density_diffrn 2.196
_exptl_crystal_description block
_exptl_crystal_F_000 1472
_exptl_crystal_size_max 0.12
_exptl_crystal_size_mid 0.1
_exptl_crystal_size_min 0.1
_refine_diff_density_max 1.059
_refine_diff_density_min -0.819
_refine_diff_density_rms 0.176
_refine_ls_extinction_method none
_refine_ls_goodness_of_fit_ref 1.005
_refine_ls_hydrogen_treatment constr
_refine_ls_matrix_type full
_refine_ls_number_parameters 229
_refine_ls_number_reflns 5359
_refine_ls_number_restraints 0
_refine_ls_restrained_S_all 1.005
_refine_ls_R_factor_all 0.0608
_refine_ls_R_factor_gt 0.0333
_refine_ls_shift/su_max 0.001
_refine_ls_shift/su_mean 0.000
_refine_ls_structure_factor_coef Fsqd
_refine_ls_weighting_details 'w=1/[\s^2^(Fo^2^)+(0.0227P)^2^] where P=(Fo^2^+2Fc^2^)/3'
_refine_ls_weighting_scheme calc
_refine_ls_wR_factor_gt 0.0624
_refine_ls_wR_factor_ref 0.0710
_reflns_Friedel_coverage 0.000
_reflns_number_gt 3956
_reflns_number_total 5359
_reflns_threshold_expression 'I > 2\s(I)'
_cod_data_source_file d1dt01935j2.cif
_cod_data_source_block a
_cod_original_cell_volume 2349(5)
_cod_database_code 7708070
_shelx_shelxl_version_number 2018/3
_shelx_space_group_comment
;
The symmetry employed for this shelxl refinement is uniquely defined
by the following loop, which should always be used as a source of
symmetry information in preference to the above space-group names.
They are only intended as comments.
;
_shelx_estimated_absorpt_t_max 0.450
_shelx_estimated_absorpt_t_min 0.395
_olex2_refinement_description
;
1. Fixed Uiso
 At 1.2 times of:
  All C(H) groups, All C(H,H) groups, All N(H,H,H) groups
 At 1.5 times of:
  All O(H,H) groups
2.a Rotating group:
 O1(H1F,H1G)
2.b Secondary CH2 refined with riding coordinates:
 C1(H1D,H1E), C2(H2A,H2B), C9(H9A,H9B), C10(H10A,H10B)
2.c Aromatic/amide H refined with riding coordinates:
 C4(H4), C5(H5), C6(H6), C7(H7), C8(H8), C12(H12), C13(H13), C14(H14),
 C15(H15), C16(H16)
2.d Idealised Me refined as rotating group:
 N1(H1B,H1A,H1C), N2(H2C,H2D,H2E)
;
_olex2_submission_special_instructions 'No special instructions were received'

loop_
_space_group_symop_operation_xyz
'x, y, z'
'-x+1/2, y+1/2, -z+1/2'
'-x, -y, -z'
'x-1/2, -y-1/2, z-1/2'

loop_
_atom_site_label
_atom_site_type_symbol
_atom_site_fract_x
_atom_site_fract_y
_atom_site_fract_z
_atom_site_U_iso_or_equiv
_atom_site_adp_type
_atom_site_occupancy
_atom_site_site_symmetry_order
_atom_site_calc_flag
_atom_site_refinement_flags_posn
_atom_site_refinement_flags_adp
_atom_site_refinement_flags_occupancy
_atom_site_disorder_assembly
_atom_site_disorder_group
In1 In 0.05840(2) 1.22993(3) 0.12263(2) 0.01218(8) Uani 1 1 d . . . . .
Br1 Br 0.21588(4) 1.39835(5) 0.12892(2) 0.01590(11) Uani 1 1 d . . . . .
Br2 Br 0.16861(4) 0.98000(5) 0.13463(2) 0.01712(11) Uani 1 1 d . . . . .
Br3 Br 0.09668(4) 1.24694(5) 0.26118(2) 0.01704(11) Uani 1 1 d . . . . .
Br4 Br -0.10153(4) 1.06224(5) 0.09302(2) 0.01636(11) Uani 1 1 d . . . . .
Br5 Br -0.05395(4) 1.48098(5) 0.09322(2) 0.01591(11) Uani 1 1 d . . . . .
O1 O 0.0290(2) 1.2223(3) 0.00174(16) 0.0180(7) Uani 1 1 d . . . . .
H1F H 0.034187 1.141764 -0.025245 0.027 Uiso 1 1 d R U . . .
H1G H 0.009581 1.298992 -0.030446 0.027 Uiso 1 1 d R U . . .
N1 N 0.1446(3) 0.6479(4) 0.2358(2) 0.0192(9) Uani 1 1 d . . . . .
H1B H 0.190767 0.581434 0.259536 0.023 Uiso 1 1 calc R U . . .
H1A H 0.173410 0.736296 0.234436 0.023 Uiso 1 1 calc R U . . .
H1C H 0.114141 0.615259 0.191080 0.023 Uiso 1 1 calc R U . . .
C1 C 0.0698(4) 0.6659(5) 0.2736(2) 0.0151(10) Uani 1 1 d . . . . .
H1D H 0.031829 0.573547 0.269310 0.018 Uiso 1 1 calc R U . . .
H1E H 0.103926 0.685380 0.324358 0.018 Uiso 1 1 calc R U . . .
C2 C 0.0009(4) 0.7936(5) 0.2411(3) 0.0180(10) Uani 1 1 d . . . . .
H2A H -0.030178 0.776038 0.189768 0.022 Uiso 1 1 calc R U . . .
H2B H 0.039019 0.886196 0.247245 0.022 Uiso 1 1 calc R U . . .
C3 C -0.0793(4) 0.8116(5) 0.2751(2) 0.0147(10) Uani 1 1 d . . . . .
C4 C -0.0869(4) 0.9424(5) 0.3113(2) 0.0196(11) Uani 1 1 d . . . . .
H4 H -0.041511 1.020145 0.315661 0.023 Uiso 1 1 calc R U . . .
C5 C -0.1622(4) 0.9587(6) 0.3415(3) 0.0267(12) Uani 1 1 d . . . . .
H5 H -0.167660 1.047896 0.364703 0.032 Uiso 1 1 calc R U . . .
C6 C -0.2283(4) 0.8429(6) 0.3369(3) 0.0261(12) Uani 1 1 d . . . . .
H6 H -0.277312 0.853504 0.357988 0.031 Uiso 1 1 calc R U . . .
C7 C -0.2226(4) 0.7119(6) 0.3015(3) 0.0272(12) Uani 1 1 d . . . . .
H7 H -0.268162 0.634615 0.297572 0.033 Uiso 1 1 calc R U . . .
C8 C -0.1467(4) 0.6963(6) 0.2712(3) 0.0207(11) Uani 1 1 d . . . . .
H8 H -0.141650 0.606886 0.248122 0.025 Uiso 1 1 calc R U . . .
N2 N -0.2569(3) 0.7873(4) 0.5403(2) 0.0183(9) Uani 1 1 d . . . . .
H2C H -0.291579 0.737853 0.500443 0.022 Uiso 1 1 calc R U . . .
H2D H -0.284771 0.876778 0.540875 0.022 Uiso 1 1 calc R U . . .
H2E H -0.256544 0.734431 0.578730 0.022 Uiso 1 1 calc R U . . .
C9 C -0.1519(4) 0.8089(5) 0.5416(2) 0.0161(10) Uani 1 1 d . . . . .
H9A H -0.113958 0.861506 0.585350 0.019 Uiso 1 1 calc R U . . .
H9B H -0.152189 0.870626 0.500894 0.019 Uiso 1 1 calc R U . . .
C10 C -0.1026(4) 0.6591(5) 0.5383(3) 0.0217(11) Uani 1 1 d . . . . .
H10A H -0.103573 0.596674 0.578421 0.026 Uiso 1 1 calc R U . . .
H10B H -0.139962 0.607368 0.494048 0.026 Uiso 1 1 calc R U . . .
C11 C 0.0037(4) 0.6800(5) 0.5410(2) 0.0159(10) Uani 1 1 d . . . . .
C12 C 0.0829(4) 0.6401(5) 0.6007(3) 0.0237(12) Uani 1 1 d . . . . .
H12 H 0.070997 0.600165 0.640655 0.028 Uiso 1 1 calc R U . . .
C13 C 0.1806(4) 0.6583(6) 0.6023(3) 0.0314(13) Uani 1 1 d . . . . .
H13 H 0.233346 0.628019 0.642535 0.038 Uiso 1 1 calc R U . . .
C14 C 0.1990(4) 0.7218(6) 0.5439(3) 0.0293(13) Uani 1 1 d . . . . .
H14 H 0.264077 0.737519 0.545409 0.035 Uiso 1 1 calc R U . . .
C15 C 0.1209(4) 0.7613(6) 0.4839(3) 0.0285(13) Uani 1 1 d . . . . .
H15 H 0.132953 0.802641 0.444212 0.034 Uiso 1 1 calc R U . . .
C16 C 0.0236(4) 0.7395(5) 0.4823(3) 0.0227(11) Uani 1 1 d . . . . .
H16 H -0.029051 0.765299 0.441061 0.027 Uiso 1 1 calc R U . . .

loop_
_atom_site_aniso_label
_atom_site_aniso_U_11
_atom_site_aniso_U_22
_atom_site_aniso_U_33
_atom_site_aniso_U_23
_atom_site_aniso_U_13
_atom_site_aniso_U_12
In1 0.01399(18) 0.01086(16) 0.01163(16) 0.00037(12) 0.00423(12) -0.00078(13)
Br1 0.0164(3) 0.0144(2) 0.0185(2) 0.00057(17) 0.00798(19) -0.00208(19)
Br2 0.0183(3) 0.0135(2) 0.0188(2) -0.00147(17) 0.0052(2) 0.00270(19)
Br3 0.0235(3) 0.0162(2) 0.0117(2) 0.00008(17) 0.00620(19) -0.0016(2)
Br4 0.0148(3) 0.0139(2) 0.0193(2) 0.00260(18) 0.00438(19) -0.00213(19)
Br5 0.0173(3) 0.0123(2) 0.0178(2) 0.00221(17) 0.00559(19) 0.00136(19)
O1 0.029(2) 0.0145(17) 0.0105(16) -0.0004(12) 0.0066(14) -0.0012(15)
N1 0.022(2) 0.019(2) 0.018(2) -0.0006(16) 0.0083(18) 0.0041(18)
C1 0.019(3) 0.017(2) 0.012(2) -0.0020(18) 0.0081(19) 0.001(2)
C2 0.023(3) 0.011(2) 0.022(3) 0.0036(18) 0.010(2) 0.002(2)
C3 0.016(3) 0.015(2) 0.014(2) 0.0029(18) 0.0065(19) 0.006(2)
C4 0.025(3) 0.017(3) 0.021(3) 0.0019(19) 0.012(2) 0.002(2)
C5 0.035(3) 0.023(3) 0.025(3) 0.003(2) 0.014(2) 0.010(2)
C6 0.020(3) 0.039(3) 0.023(3) 0.012(2) 0.011(2) 0.013(2)
C7 0.022(3) 0.033(3) 0.027(3) 0.005(2) 0.008(2) -0.005(2)
C8 0.023(3) 0.020(3) 0.018(2) -0.001(2) 0.006(2) 0.000(2)
N2 0.023(2) 0.014(2) 0.019(2) -0.0009(16) 0.0094(18) 0.0003(17)
C9 0.020(3) 0.016(2) 0.015(2) -0.0024(18) 0.010(2) -0.001(2)
C10 0.026(3) 0.013(3) 0.027(3) -0.0024(19) 0.011(2) -0.002(2)
C11 0.016(3) 0.012(2) 0.020(2) -0.0016(18) 0.007(2) 0.004(2)
C12 0.035(3) 0.017(3) 0.020(3) 0.0034(19) 0.010(2) 0.007(2)
C13 0.022(3) 0.023(3) 0.040(3) -0.005(2) -0.001(2) 0.006(2)
C14 0.020(3) 0.018(3) 0.054(4) -0.014(2) 0.018(3) -0.002(2)
C15 0.031(3) 0.019(3) 0.046(4) -0.002(2) 0.027(3) 0.001(2)
C16 0.023(3) 0.021(3) 0.020(3) -0.002(2) 0.002(2) 0.001(2)

loop_
_atom_type_symbol
_atom_type_description
_atom_type_scat_dispersion_real
_atom_type_scat_dispersion_imag
_atom_type_scat_source
C C 0.0033 0.0016 'International Tables Vol C Tables 4.2.6.8 and 6.1.1.4'
H H 0.0000 0.0000 'International Tables Vol C Tables 4.2.6.8 and 6.1.1.4'
Br Br -0.2901 2.4595 'International Tables Vol C Tables 4.2.6.8 and 6.1.1.4'
In In -0.7276 1.3100 'International Tables Vol C Tables 4.2.6.8 and 6.1.1.4'
N N 0.0061 0.0033 'International Tables Vol C Tables 4.2.6.8 and 6.1.1.4'
O O 0.0106 0.0060 'International Tables Vol C Tables 4.2.6.8 and 6.1.1.4'

loop_
_geom_angle_atom_site_label_1
_geom_angle_atom_site_label_2
_geom_angle_atom_site_label_3
_geom_angle
_geom_angle_site_symmetry_1
_geom_angle_site_symmetry_3
_geom_angle_publ_flag
Br1 In1 Br2 89.99(10) . . ?
Br1 In1 Br5 88.70(10) . . ?
Br2 In1 Br5 172.87(2) . . ?
Br3 In1 Br1 92.45(3) . . ?
Br3 In1 Br2 92.62(2) . . ?
Br3 In1 Br4 97.24(2) . . ?
Br3 In1 Br5 94.44(3) . . ?
Br4 In1 Br1 170.31(3) . . ?
Br4 In1 Br2 89.46(10) . . ?
Br4 In1 Br5 90.66(10) . . ?
O1 In1 Br1 85.46(8) . . ?
O1 In1 Br2 87.91(8) . . ?
O1 In1 Br3 177.84(8) . . ?
O1 In1 Br4 84.85(8) . . ?
O1 In1 Br5 85.01(8) . . ?
In1 O1 H1F 127.9 . . ?
In1 O1 H1G 127.9 . . ?
H1F O1 H1G 104.3 . . ?
H1B N1 H1A 109.5 . . ?
H1B N1 H1C 109.5 . . ?
H1A N1 H1C 109.5 . . ?
C1 N1 H1B 109.5 . . ?
C1 N1 H1A 109.5 . . ?
C1 N1 H1C 109.5 . . ?
N1 C1 H1D 109.7 . . ?
N1 C1 H1E 109.7 . . ?
H1D C1 H1E 108.2 . . ?
C2 C1 N1 110.0(4) . . ?
C2 C1 H1D 109.7 . . ?
C2 C1 H1E 109.7 . . ?
C1 C2 H2A 109.2 . . ?
C1 C2 H2B 109.2 . . ?
C1 C2 C3 112.0(4) . . ?
H2A C2 H2B 107.9 . . ?
C3 C2 H2A 109.2 . . ?
C3 C2 H2B 109.2 . . ?
C4 C3 C2 121.2(4) . . ?
C4 C3 C8 118.1(5) . . ?
C8 C3 C2 120.7(4) . . ?
C3 C4 H4 119.7 . . ?
C3 C4 C5 120.7(5) . . ?
C5 C4 H4 119.7 . . ?
C4 C5 H5 120.0 . . ?
C6 C5 C4 120.1(5) . . ?
C6 C5 H5 120.0 . . ?
C5 C6 H6 119.7 . . ?
C7 C6 C5 120.6(5) . . ?
C7 C6 H6 119.7 . . ?
C6 C7 H7 120.5 . . ?
C6 C7 C8 119.0(5) . . ?
C8 C7 H7 120.5 . . ?
C3 C8 C7 121.5(5) . . ?
C3 C8 H8 119.3 . . ?
C7 C8 H8 119.3 . . ?
H2C N2 H2D 109.5 . . ?
H2C N2 H2E 109.5 . . ?
H2D N2 H2E 109.5 . . ?
C9 N2 H2C 109.5 . . ?
C9 N2 H2D 109.5 . . ?
C9 N2 H2E 109.5 . . ?
N2 C9 H9A 109.4 . . ?
N2 C9 H9B 109.4 . . ?
N2 C9 C10 111.2(4) . . ?
H9A C9 H9B 108.0 . . ?
C10 C9 H9A 109.4 . . ?
C10 C9 H9B 109.4 . . ?
C9 C10 H10A 109.3 . . ?
C9 C10 H10B 109.3 . . ?
H10A C10 H10B 108.0 . . ?
C11 C10 C9 111.4(4) . . ?
C11 C10 H10A 109.3 . . ?
C11 C10 H10B 109.3 . . ?
C12 C11 C10 121.6(5) . . ?
C12 C11 C16 118.2(5) . . ?
C16 C11 C10 120.2(4) . . ?
C11 C12 H12 119.4 . . ?
C11 C12 C13 121.1(5) . . ?
C13 C12 H12 119.4 . . ?
C12 C13 H13 120.1 . . ?
C14 C13 C12 119.8(5) . . ?
C14 C13 H13 120.1 . . ?
C13 C14 H14 120.1 . . ?
C15 C14 C13 119.8(5) . . ?
C15 C14 H14 120.1 . . ?
C14 C15 H15 120.1 . . ?
C14 C15 C16 119.9(5) . . ?
C16 C15 H15 120.1 . . ?
C11 C16 C15 121.2(5) . . ?
C11 C16 H16 119.4 . . ?
C15 C16 H16 119.4 . . ?

loop_
_geom_bond_atom_site_label_1
_geom_bond_atom_site_label_2
_geom_bond_distance
_geom_bond_site_symmetry_2
_geom_bond_publ_flag
In1 Br1 2.666(3) . ?
In1 Br2 2.683(3) . ?
In1 Br3 2.603(4) . ?
In1 Br4 2.620(3) . ?
In1 Br5 2.691(3) . ?
In1 O1 2.277(4) . ?
O1 H1F 0.9082 . ?
O1 H1G 0.9082 . ?
N1 H1B 0.8900 . ?
N1 H1A 0.8900 . ?
N1 H1C 0.8900 . ?
N1 C1 1.502(6) . ?
C1 H1D 0.9700 . ?
C1 H1E 0.9700 . ?
C1 C2 1.495(6) . ?
C2 H2A 0.9700 . ?
C2 H2B 0.9700 . ?
C2 C3 1.516(7) . ?
C3 C4 1.387(6) . ?
C3 C8 1.389(7) . ?
C4 H4 0.9300 . ?
C4 C5 1.400(7) . ?
C5 H5 0.9300 . ?
C5 C6 1.377(8) . ?
C6 H6 0.9300 . ?
C6 C7 1.372(8) . ?
C7 H7 0.9300 . ?
C7 C8 1.408(7) . ?
C8 H8 0.9300 . ?
N2 H2C 0.8900 . ?
N2 H2D 0.8900 . ?
N2 H2E 0.8900 . ?
N2 C9 1.501(6) . ?
C9 H9A 0.9700 . ?
C9 H9B 0.9700 . ?
C9 C10 1.516(7) . ?
C10 H10A 0.9700 . ?
C10 H10B 0.9700 . ?
C10 C11 1.511(7) . ?
C11 C12 1.376(7) . ?
C11 C16 1.385(7) . ?
C12 H12 0.9300 . ?
C12 C13 1.393(8) . ?
C13 H13 0.9300 . ?
C13 C14 1.383(8) . ?
C14 H14 0.9300 . ?
C14 C15 1.370(8) . ?
C15 H15 0.9300 . ?
C15 C16 1.392(8) . ?
C16 H16 0.9300 . ?

loop_
_geom_torsion_atom_site_label_1
_geom_torsion_atom_site_label_2
_geom_torsion_atom_site_label_3
_geom_torsion_atom_site_label_4
_geom_torsion
_geom_torsion_site_symmetry_1
_geom_torsion_site_symmetry_2
_geom_torsion_site_symmetry_3
_geom_torsion_site_symmetry_4
_geom_torsion_publ_flag
N1 C1 C2 C3 177.3(4) . . . . ?
C1 C2 C3 C4 118.1(5) . . . . ?
C1 C2 C3 C8 -61.3(6) . . . . ?
C2 C3 C4 C5 179.0(4) . . . . ?
C2 C3 C8 C7 -179.0(5) . . . . ?
C3 C4 C5 C6 1.6(8) . . . . ?
C4 C3 C8 C7 1.6(7) . . . . ?
C4 C5 C6 C7 -1.4(8) . . . . ?
C5 C6 C7 C8 1.3(8) . . . . ?
C6 C7 C8 C3 -1.4(8) . . . . ?
C8 C3 C4 C5 -1.6(7) . . . . ?
N2 C9 C10 C11 -178.9(4) . . . . ?
C9 C10 C11 C12 108.9(5) . . . . ?
C9 C10 C11 C16 -71.6(6) . . . . ?
C10 C11 C12 C13 179.3(4) . . . . ?
C10 C11 C16 C15 179.3(5) . . . . ?
C11 C12 C13 C14 1.9(8) . . . . ?
C12 C11 C16 C15 -1.2(7) . . . . ?
C12 C13 C14 C15 -2.3(8) . . . . ?
C13 C14 C15 C16 0.9(8) . . . . ?
C14 C15 C16 C11 0.9(8) . . . . ?
C16 C11 C12 C13 -0.2(7) . . . . ?
